data_7235022
loop_
_publ_author_name
'Bo Huang'
'Bao-Ying Wang'
'Zi-Yi Du'
'Wei Xue'
'Wei-Jian Xu'
'Yu-Jun Su'
'Wei-Xiong Zhang'
'Ming-Hua Zeng'
'Xiao-Ming Chen'

_publ_section_title
;
 Importing spontaneous polarization into a Heisenberg ferromagnet for a
 potential single-phase multiferroic
;
_journal_name_full 'Journal of Materials Chemistry C'
_journal_page_first 8704
_journal_page_last 8710
_journal_paper_doi 10.1039/C6TC02715F
_journal_volume 4
_journal_year 2016
_chemical_formula_sum 'C20 H32 Cl4 Cu N2'
_chemical_formula_weight 505.82
_space_group_IT_number 127
_space_group_name_Hall '-P 4 2ab'
_space_group_name_H-M_alt 'P 4/m b m'
_symmetry_cell_setting tetragonal
_symmetry_space_group_name_H-M 'P 4/m b m'
_atom_sites_solution_hydrogens geom
_atom_sites_solution_primary direct
_atom_sites_solution_secondary difmap
_cell_angle_alpha 90.00
_cell_angle_beta 90.00
_cell_angle_gamma 90.00
_cell_formula_units_Z 2
_cell_length_a 7.4531(4)
_cell_length_b 7.4531(4)
_cell_length_c 23.3170(16)
_cell_measurement_reflns_used 5240
_cell_measurement_temperature 350(2)
_cell_measurement_theta_max 27.55
_cell_measurement_theta_min 3.24
_cell_volume 1295.23(13)
_computing_structure_refinement 'SHELXL-97 (Sheldrick, 1997)'
_computing_structure_solution 'SHELXS-97 (Sheldrick, 1990)'
_diffrn_ambient_temperature 350(2)
_diffrn_measured_fraction_theta_full 0.994
_diffrn_measured_fraction_theta_max 0.994
_diffrn_measurement_device_type 'multiwire proportional'
_diffrn_measurement_method 'phi and omega scans'
_diffrn_radiation_monochromator graphite
_diffrn_radiation_source 'fine-focus sealed tube'
_diffrn_radiation_type MoK\a
_diffrn_radiation_wavelength 0.71073
_diffrn_reflns_av_R_equivalents 0.0608
_diffrn_reflns_av_sigmaI/netI 0.0295
_diffrn_reflns_limit_h_max 7
_diffrn_reflns_limit_h_min -9
_diffrn_reflns_limit_k_max 9
_diffrn_reflns_limit_k_min -9
_diffrn_reflns_limit_l_max 30
_diffrn_reflns_limit_l_min -30
_diffrn_reflns_number 7521
_diffrn_reflns_theta_full 27.48
_diffrn_reflns_theta_max 27.48
_diffrn_reflns_theta_min 3.50
_exptl_absorpt_coefficient_mu 1.263
_exptl_absorpt_correction_T_max 0.8841
_exptl_absorpt_correction_T_min 0.7862
_exptl_absorpt_correction_type multi-scan
_exptl_absorpt_process_details ABSCOR
_exptl_crystal_colour orange
_exptl_crystal_density_diffrn 1.297
_exptl_crystal_density_method 'not measured'
_exptl_crystal_description plate
_exptl_crystal_F_000 526
_exptl_crystal_size_max 0.20
_exptl_crystal_size_mid 0.20
_exptl_crystal_size_min 0.10
_refine_diff_density_max 0.231
_refine_diff_density_min -0.207
_refine_diff_density_rms 0.041
_refine_ls_extinction_method none
_refine_ls_goodness_of_fit_ref 1.126
_refine_ls_hydrogen_treatment mixed
_refine_ls_matrix_type full
_refine_ls_number_parameters 107
_refine_ls_number_reflns 846
_refine_ls_number_restraints 83
_refine_ls_restrained_S_all 1.171
_refine_ls_R_factor_all 0.0808
_refine_ls_R_factor_gt 0.0471
_refine_ls_shift/su_max 0.000
_refine_ls_shift/su_mean 0.000
_refine_ls_structure_factor_coef Fsqd
_refine_ls_weighting_details 'calc w=1/[\s^2^(Fo^2^)+(0.0616P)^2^+0.0713P] where P=(Fo^2^+2Fc^2^)/3'
_refine_ls_weighting_scheme calc
_refine_ls_wR_factor_gt 0.1083
_refine_ls_wR_factor_ref 0.1241
_reflns_number_gt 556
_reflns_number_total 846
_reflns_threshold_expression >2sigma(I)
_cod_data_source_file J-Mater-Chem-C-2016-4-8704.cif
_cod_data_source_block 350K
_cod_original_sg_symbol_H-M P4/mbm
_cod_database_code 7235022

loop_
_symmetry_equiv_pos_as_xyz
'x, y, z'
'-y, x, z'
'-x, -y, z'
'y, -x, z'
'x+1/2, -y+1/2, -z'
'-x+1/2, y+1/2, -z'
'y+1/2, x+1/2, -z'
'-y+1/2, -x+1/2, -z'
'-x, -y, -z'
'y, -x, -z'
'x, y, -z'
'-y, x, -z'
'-x-1/2, y-1/2, z'
'x-1/2, -y-1/2, z'
'-y-1/2, -x-1/2, z'
'y-1/2, x-1/2, z'

loop_
_atom_site_label
_atom_site_type_symbol
_atom_site_fract_x
_atom_site_fract_y
_atom_site_fract_z
_atom_site_U_iso_or_equiv
_atom_site_adp_type
_atom_site_occupancy
_atom_site_symmetry_multiplicity
_atom_site_calc_flag
_atom_site_refinement_flags
_atom_site_disorder_assembly
_atom_site_disorder_group
Cu1 Cu 0.0000 0.5000 1.0000 0.0866(5) Uani 1 8 d S . .
Cl1 Cl 0.21700(15) 0.28300(15) 1.0103(7) 0.089(3) Uani 0.50 2 d SP . .
Cl2 Cl -0.006(4) 0.532(4) 1.09797(13) 0.111(5) Uani 0.25 1 d P A -1
N1 N 0.489(4) 0.536(5) 0.9096(4) 0.093(8) Uani 0.25 1 d PDU B -1
H1A H 0.3896 0.6023 0.9087 0.112 Uiso 0.25 1 calc PR B -1
H1B H 0.5698 0.5875 0.9321 0.112 Uiso 0.25 1 calc PR B -1
H1C H 0.4625 0.4271 0.9232 0.112 Uiso 0.25 1 calc PR B -1
C1 C 0.560(2) 0.519(8) 0.8520(5) 0.108(8) Uani 0.25 1 d PDU B -1
H1D H 0.6655 0.4424 0.8528 0.130 Uiso 0.25 1 calc PR B -1
H1E H 0.5975 0.6365 0.8385 0.130 Uiso 0.25 1 calc PR B -1
C2 C 0.427(6) 0.443(7) 0.8120(6) 0.159(10) Uani 0.25 1 d PDU B -1
H2A H 0.4180 0.3148 0.8179 0.191 Uiso 0.25 1 calc PR B -1
H2B H 0.3101 0.4957 0.8198 0.191 Uiso 0.25 1 calc PR B -1
C3 C 0.477(5) 0.479(7) 0.7523(7) 0.339(15) Uani 0.25 1 d PDU B -1
H3A H 0.5032 0.6062 0.7480 0.406 Uiso 0.25 1 calc PR B -1
H3B H 0.3772 0.4505 0.7275 0.406 Uiso 0.25 1 calc PR B -1
C4 C 0.636(7) 0.374(8) 0.7343(15) 0.45(2) Uani 0.25 1 d PDU B -1
H4A H 0.6091 0.2471 0.7369 0.535 Uiso 0.25 1 calc PR B -1
H4B H 0.7356 0.3992 0.7599 0.535 Uiso 0.25 1 calc PR B -1
C5 C 0.689(5) 0.419(6) 0.6746(13) 0.51(3) Uani 0.25 1 d PGDU B -1
C6 C 0.586(5) 0.359(8) 0.6287(17) 0.48(3) Uani 0.25 1 d PGDU B -1
H6 H 0.4798 0.2972 0.6355 0.581 Uiso 0.25 1 calc PR B -1
C7 C 0.641(7) 0.393(9) 0.5728(14) 0.53(3) Uani 0.25 1 d PGU B -1
H7 H 0.5718 0.3535 0.5421 0.632 Uiso 0.25 1 calc PR B -1
C8 C 0.800(8) 0.486(8) 0.5628(16) 0.53(3) Uani 0.25 1 d PGU B -1
H8 H 0.8366 0.5085 0.5254 0.639 Uiso 0.25 1 calc PR B -1
C9 C 0.903(7) 0.545(7) 0.609(2) 0.58(3) Uani 0.25 1 d PGU B -1
H9 H 1.0093 0.6073 0.6019 0.698 Uiso 0.25 1 calc PR B -1
C10 C 0.848(6) 0.511(6) 0.6645(19) 0.54(3) Uani 0.25 1 d PGDU B -1
H10 H 0.9173 0.5510 0.6952 0.653 Uiso 0.25 1 calc PR B -1

loop_
_atom_site_aniso_label
_atom_site_aniso_U_11
_atom_site_aniso_U_22
_atom_site_aniso_U_33
_atom_site_aniso_U_23
_atom_site_aniso_U_13
_atom_site_aniso_U_12
Cu1 0.0548(4) 0.0548(4) 0.1501(11) 0.000 0.000 0.0082(4)
Cl1 0.0577(5) 0.0577(5) 0.153(10) 0.0009(10) -0.0009(10) 0.0115(6)
Cl2 0.107(16) 0.079(5) 0.1458(18) 0.009(4) 0.013(4) 0.010(7)
N1 0.050(9) 0.075(18) 0.155(7) 0.009(12) 0.047(13) 0.010(11)
C1 0.099(13) 0.114(19) 0.111(8) -0.02(2) 0.002(9) 0.020(14)
C2 0.20(3) 0.16(2) 0.112(9) 0.01(2) 0.00(2) -0.022(14)
C3 0.39(4) 0.36(4) 0.26(2) 0.03(4) 0.02(4) 0.02(4)
C4 0.51(5) 0.49(5) 0.33(3) 0.05(4) 0.03(4) 0.08(4)
C5 0.61(6) 0.59(5) 0.33(3) 0.02(4) 0.11(4) 0.05(5)
C6 0.63(6) 0.62(6) 0.20(3) -0.04(4) 0.10(4) 0.02(5)
C7 0.64(7) 0.68(6) 0.26(3) -0.03(4) 0.12(4) 0.02(5)
C8 0.64(7) 0.71(6) 0.24(3) -0.04(4) 0.15(4) 0.03(5)
C9 0.66(7) 0.72(6) 0.36(3) -0.02(5) 0.14(5) 0.05(5)
C10 0.63(7) 0.65(6) 0.35(3) 0.04(4) 0.19(4) 0.02(5)

loop_
_atom_type_symbol
_atom_type_description
_atom_type_scat_dispersion_real
_atom_type_scat_dispersion_imag
_atom_type_scat_source
C C 0.0033 0.0016 'International Tables Vol C Tables 4.2.6.8 and 6.1.1.4'
H H 0.0000 0.0000 'International Tables Vol C Tables 4.2.6.8 and 6.1.1.4'
Cl Cl 0.1484 0.1585 'International Tables Vol C Tables 4.2.6.8 and 6.1.1.4'
Cu Cu 0.3201 1.2651 'International Tables Vol C Tables 4.2.6.8 and 6.1.1.4'
N N 0.0061 0.0033 'International Tables Vol C Tables 4.2.6.8 and 6.1.1.4'

loop_
_geom_angle_atom_site_label_1
_geom_angle_atom_site_label_2
_geom_angle_atom_site_label_3
_geom_angle
_geom_angle_site_symmetry_1
_geom_angle_site_symmetry_3
Cl2 Cu1 Cl2 180.000(17) 8_557 16_565
Cl2 Cu1 Cl2 170.0(6) 8_557 .
Cl2 Cu1 Cl2 10.0(6) 16_565 .
Cl2 Cu1 Cl2 10.0(6) 8_557 9_567
Cl2 Cu1 Cl2 170.0(6) 16_565 9_567
Cl2 Cu1 Cl2 180.000(15) . 9_567
Cl2 Cu1 Cl2 167.8(12) 8_557 15_665
Cl2 Cu1 Cl2 12.2(12) 16_565 15_665
Cl2 Cu1 Cl2 7(2) . 15_665
Cl2 Cu1 Cl2 173(2) 9_567 15_665
Cl2 Cu1 Cl2 12.2(12) 8_557 7_457
Cl2 Cu1 Cl2 167.8(12) 16_565 7_457
Cl2 Cu1 Cl2 173(2) . 7_457
Cl2 Cu1 Cl2 6.9(19) 9_567 7_457
Cl2 Cu1 Cl2 180.000(14) 15_665 7_457
Cl2 Cu1 Cl2 6.9(19) 8_557 11_557
Cl2 Cu1 Cl2 173(2) 16_565 11_557
Cl2 Cu1 Cl2 167.8(12) . 11_557
Cl2 Cu1 Cl2 12.2(12) 9_567 11_557
Cl2 Cu1 Cl2 170.0(6) 15_665 11_557
Cl2 Cu1 Cl2 10.0(6) 7_457 11_557
Cl2 Cu1 Cl2 173(2) 8_557 3_565
Cl2 Cu1 Cl2 7(2) 16_565 3_565
Cl2 Cu1 Cl2 12.2(12) . 3_565
Cl2 Cu1 Cl2 167.8(12) 9_567 3_565
Cl2 Cu1 Cl2 10.0(6) 15_665 3_565
Cl2 Cu1 Cl2 170.0(6) 7_457 3_565
Cl2 Cu1 Cl2 180.000(17) 11_557 3_565
Cl2 Cu1 Cl1 79.0(5) 8_557 9_567
Cl2 Cu1 Cl1 101.0(5) 16_565 9_567
Cl2 Cu1 Cl1 91.0(5) . 9_567
Cl2 Cu1 Cl1 89.0(5) 9_567 9_567
Cl2 Cu1 Cl1 91.0(5) 15_665 9_567
Cl2 Cu1 Cl1 89.0(5) 7_457 9_567
Cl2 Cu1 Cl1 79.0(5) 11_557 9_567
Cl2 Cu1 Cl1 101.0(5) 3_565 9_567
Cl2 Cu1 Cl1 91.0(5) 8_557 3_565
Cl2 Cu1 Cl1 89.0(5) 16_565 3_565
Cl2 Cu1 Cl1 79.0(5) . 3_565
Cl2 Cu1 Cl1 101.0(5) 9_567 3_565
Cl2 Cu1 Cl1 79.0(5) 15_665 3_565
Cl2 Cu1 Cl1 101.0(5) 7_457 3_565
Cl2 Cu1 Cl1 91.0(5) 11_557 3_565
Cl2 Cu1 Cl1 89.0(5) 3_565 3_565
Cl1 Cu1 Cl1 12.0(8) 9_567 3_565
Cl2 Cu1 Cl1 101.0(5) 8_557 .
Cl2 Cu1 Cl1 79.0(5) 16_565 .
Cl2 Cu1 Cl1 89.0(5) . .
Cl2 Cu1 Cl1 91.0(5) 9_567 .
Cl2 Cu1 Cl1 89.0(5) 15_665 .
Cl2 Cu1 Cl1 91.0(5) 7_457 .
Cl2 Cu1 Cl1 101.0(5) 11_557 .
Cl2 Cu1 Cl1 79.0(5) 3_565 .
Cl1 Cu1 Cl1 180.0(8) 9_567 .
Cl1 Cu1 Cl1 168.0(8) 3_565 .
Cl2 Cu1 Cl1 89.0(5) 8_557 11_557
Cl2 Cu1 Cl1 91.0(5) 16_565 11_557
Cl2 Cu1 Cl1 101.0(5) . 11_557
Cl2 Cu1 Cl1 79.0(5) 9_567 11_557
Cl2 Cu1 Cl1 101.0(5) 15_665 11_557
Cl2 Cu1 Cl1 79.0(5) 7_457 11_557
Cl2 Cu1 Cl1 89.0(5) 11_557 11_557
Cl2 Cu1 Cl1 91.0(5) 3_565 11_557
Cl1 Cu1 Cl1 168.0(8) 9_567 11_557
Cl1 Cu1 Cl1 180.0(8) 3_565 11_557
Cl1 Cu1 Cl1 12.0(8) . 11_557
Cl1 Cl1 Cu1 84.0(4) 11_557 .
N1 C1 C2 111.6(15) . .
N1 C1 H1D 109.3 . .
C2 C1 H1D 109.3 . .
N1 C1 H1E 109.3 . .
C2 C1 H1E 109.3 . .
H1D C1 H1E 108.0 . .
C3 C2 C1 110.8(17) . .
C3 C2 H2A 109.5 . .
C1 C2 H2A 109.5 . .
C3 C2 H2B 109.5 . .
C1 C2 H2B 109.5 . .
H2A C2 H2B 108.1 . .
C2 C3 C4 112.3(17) . .
C2 C3 H3A 109.2 . .
C4 C3 H3A 109.2 . .
C2 C3 H3B 109.2 . .
C4 C3 H3B 109.2 . .
H3A C3 H3B 107.9 . .
C3 C4 C5 111.2(15) . .
C3 C4 H4A 109.4 . .
C5 C4 H4A 109.4 . .
C3 C4 H4B 109.4 . .
C5 C4 H4B 109.4 . .
H4A C4 H4B 108.0 . .
C6 C5 C10 120.0 . .
C6 C5 C4 120.2(9) . .
C10 C5 C4 119.8(9) . .
C7 C6 C5 120.00(8) . .
C7 C6 H6 120.0 . .
C5 C6 H6 120.0 . .
C6 C7 C8 120.00(7) . .
C6 C7 H7 120.0 . .
C8 C7 H7 120.0 . .
C7 C8 C9 120.0 . .
C7 C8 H8 120.0 . .
C9 C8 H8 120.0 . .
C10 C9 C8 120.00(10) . .
C10 C9 H9 120.0 . .
C8 C9 H9 120.0 . .
C9 C10 C5 120.00(6) . .
C9 C10 H10 120.0 . .
C5 C10 H10 120.0 . .

loop_
_geom_bond_atom_site_label_1
_geom_bond_atom_site_label_2
_geom_bond_distance
_geom_bond_site_symmetry_2
Cu1 Cl2 2.297(4) 8_557
Cu1 Cl2 2.297(4) 16_565
Cu1 Cl2 2.297(4) .
Cu1 Cl2 2.297(4) 9_567
Cu1 Cl2 2.297(4) 15_665
Cu1 Cl2 2.297(4) 7_457
Cu1 Cl2 2.297(4) 11_557
Cu1 Cl2 2.297(4) 3_565
Cu1 Cl1 2.300(2) 9_567
Cu1 Cl1 2.300(2) 3_565
Cu1 Cl1 2.300(2) .
Cu1 Cl1 2.300(2) 11_557
Cl1 Cl1 0.48(3) 11_557
N1 C1 1.450(10) .
N1 H1A 0.8900 .
N1 H1B 0.8900 .
N1 H1C 0.8900 .
C1 C2 1.477(11) .
C1 H1D 0.9700 .
C1 H1E 0.9700 .
C2 C3 1.467(11) .
C2 H2A 0.9700 .
C2 H2B 0.9700 .
C3 C4 1.482(11) .
C3 H3A 0.9700 .
C3 H3B 0.9700 .
C4 C5 1.484(11) .
C4 H4A 0.9700 .
C4 H4B 0.9700 .
C5 C6 1.3900 .
C5 C10 1.3900 .
C6 C7 1.3900 .
C6 H6 0.9300 .
C7 C8 1.3900 .
C7 H7 0.9300 .
C8 C9 1.3900 .
C8 H8 0.9300 .
C9 C10 1.3900 .
C9 H9 0.9300 .
C10 H10 0.9300 .

loop_
_geom_torsion_atom_site_label_1
_geom_torsion_atom_site_label_2
_geom_torsion_atom_site_label_3
_geom_torsion_atom_site_label_4
_geom_torsion
_geom_torsion_site_symmetry_1
_geom_torsion_site_symmetry_2
_geom_torsion_site_symmetry_3
_geom_torsion_site_symmetry_4
Cl2 Cu1 Cl1 Cl1 3.5(10) 8_557 . . 11_557
Cl2 Cu1 Cl1 Cl1 -176.5(10) 16_565 . . 11_557
Cl2 Cu1 Cl1 Cl1 -176.5(10) . . . 11_557
Cl2 Cu1 Cl1 Cl1 3.5(10) 9_567 . . 11_557
Cl2 Cu1 Cl1 Cl1 176.5(10) 15_665 . . 11_557
Cl2 Cu1 Cl1 Cl1 -3.5(10) 7_457 . . 11_557
Cl2 Cu1 Cl1 Cl1 -3.5(10) 11_557 . . 11_557
Cl2 Cu1 Cl1 Cl1 176.5(10) 3_565 . . 11_557
Cl1 Cu1 Cl1 Cl1 -96(100) 9_567 . . 11_557
Cl1 Cu1 Cl1 Cl1 180.000(19) 3_565 . . 11_557
N1 C1 C2 C3 162(3) . . . .
C1 C2 C3 C4 70(6) . . . .
C2 C3 C4 C5 -178(3) . . . .
C3 C4 C5 C6 -73(5) . . . .
C3 C4 C5 C10 111(5) . . . .
C10 C5 C6 C7 0.0 . . . .
C4 C5 C6 C7 -177(2) . . . .
C5 C6 C7 C8 0.0 . . . .
C6 C7 C8 C9 0.0 . . . .
C7 C8 C9 C10 0.0 . . . .
C8 C9 C10 C5 0.0 . . . .
C6 C5 C10 C9 0.0 . . . .
C4 C5 C10 C9 177(2) . . . .
